data_1550725
loop_
_publ_author_name
'Yang, Xiao-Gang'
'Ma, Lufang'
'Yan, Dongpeng'

_publ_section_title
;
 Facile Synthesis of 1D Organic--Inorganic Perovskite Micro-Belts with
 High Water Stability for Sensor and Photonic Applications
;
_journal_name_full 'Chemical Science'
_journal_paper_doi 10.1039/C9SC00162J
_journal_year 2019
_chemical_formula_moiety 'Cl2 Pb, 0.5(Cl), C6 H5 N'
_chemical_formula_sum 'C6 H5 Cl2.5 N Pb'
_chemical_formula_weight 386.96
_chemical_name_systematic OIP-AD
_space_group_crystal_system triclinic
_space_group_IT_number 2
_space_group_name_Hall '-P 1'
_space_group_name_H-M_alt 'P -1'
_symmetry_Int_Tables_number 2
_symmetry_space_group_name_Hall '-P 1'
_symmetry_space_group_name_H-M 'P -1'
_atom_sites_solution_primary direct
_audit_creation_date 2018-08-19
_audit_creation_method
;
Olex2 1.2
(compiled 2018.05.29 svn.r3508 for OlexSys, GUI svn.r5506)
;
_audit_update_record
;
2018-08-19 deposited with the CCDC.    2019-03-08 downloaded from the CCDC.
;
_cell_angle_alpha 100.672(6)
_cell_angle_beta 91.860(6)
_cell_angle_gamma 102.273(6)
_cell_formula_units_Z 2
_cell_length_a 4.0291(3)
_cell_length_b 8.8371(6)
_cell_length_c 12.3963(10)
_cell_measurement_reflns_used 1530
_cell_measurement_temperature 296(2)
_cell_measurement_theta_max 26.7420
_cell_measurement_theta_min 4.7600
_cell_volume 422.64(6)
_computing_cell_refinement 'CrysAlisPro 1.171.39.6a (Rigaku OD, 2015)'
_computing_data_collection 'CrysAlisPro 1.171.39.6a (Rigaku OD, 2015)'
_computing_data_reduction 'CrysAlisPro 1.171.39.6a (Rigaku OD, 2015)'
_computing_molecular_graphics 'Olex2 (Dolomanov et al., 2009)'
_computing_publication_material 'Olex2 (Dolomanov et al., 2009)'
_computing_structure_refinement 'olex2.refine (Bourhis et al., 2015)'
_computing_structure_solution 'ShelXS (Sheldrick, 2008)'
_diffrn_ambient_temperature 296(2)
_diffrn_detector 'CCD plate'
_diffrn_detector_area_resol_mean 5.3127
_diffrn_detector_type AtlasS2
_diffrn_measured_fraction_theta_full 0.9974
_diffrn_measured_fraction_theta_max 0.9974
_diffrn_measurement_details
;
List of Runs (angles in degrees, time in seconds):

  # Type    Start    End  Width  t~exp~   \w     \q     \k     \f   Frames
#--------------------------------------------------------------------------
  1  \w    -16.00  82.00   1.00    2.06    --   12.45  57.00  60.00   98
  2  \w    -20.00  15.00   1.00    2.06    --   12.45  77.00 -60.00   35
  3  \w    -55.00  33.00   1.00    2.06    --   12.45 -57.00 -90.00   88
  4  \w    -18.00  47.00   1.00    2.06    --   12.45 -99.00-180.00   65
;
_diffrn_measurement_device 'four-circle diffractometer'
_diffrn_measurement_device_type 'SuperNova, Dual, Cu at home/near, AtlasS2'
_diffrn_measurement_method '\w scans'
_diffrn_orient_matrix_type 'CrysAlisPro convention (1999,Acta A55,543-557)'
_diffrn_orient_matrix_UB_11 -0.0797290000
_diffrn_orient_matrix_UB_12 -0.0682044000
_diffrn_orient_matrix_UB_13 -0.0393578000
_diffrn_orient_matrix_UB_21 -0.0526119000
_diffrn_orient_matrix_UB_22 -0.0402638000
_diffrn_orient_matrix_UB_23 0.0431277000
_diffrn_orient_matrix_UB_31 -0.1533509000
_diffrn_orient_matrix_UB_32 0.0273082000
_diffrn_orient_matrix_UB_33 0.0005211000
_diffrn_radiation_monochromator mirror
_diffrn_radiation_probe x-ray
_diffrn_radiation_type 'Mo K\a'
_diffrn_radiation_wavelength 0.71073
_diffrn_reflns_av_R_equivalents 0.0720
_diffrn_reflns_av_unetI/netI 0.1073
_diffrn_reflns_limit_h_max 5
_diffrn_reflns_limit_h_min -4
_diffrn_reflns_limit_k_max 12
_diffrn_reflns_limit_k_min -11
_diffrn_reflns_limit_l_max 16
_diffrn_reflns_limit_l_min -17
_diffrn_reflns_number 3273
_diffrn_reflns_theta_full 25.4984
_diffrn_reflns_theta_max 25.50
_diffrn_reflns_theta_min 3.35
_diffrn_source 'micro-focus sealed X-ray tube'
_diffrn_source_type 'SuperNova (Mo) X-ray Source'
_exptl_absorpt_coefficient_mu 20.678
_exptl_absorpt_correction_T_max 1.00000
_exptl_absorpt_correction_T_min 0.27939
_exptl_absorpt_correction_type multi-scan
_exptl_absorpt_process_details
;
CrysAlisPro 1.171.39.6a (Rigaku Oxford Diffraction, 2015)
Empirical absorption correction using spherical harmonics,
 implemented in SCALE3 ABSPACK scaling algorithm.
;
_exptl_crystal_colour 'metallic light yellow'
_exptl_crystal_colour_lustre metallic
_exptl_crystal_colour_modifier light
_exptl_crystal_colour_primary yellow
_exptl_crystal_density_diffrn 3.0404
_exptl_crystal_description block
_exptl_crystal_F_000 339.9181
_exptl_crystal_size_max 0.33
_exptl_crystal_size_mid 0.21
_exptl_crystal_size_min 0.11
_refine_diff_density_max 2.5972
_refine_diff_density_min -2.4223
_refine_diff_density_rms 0.4122
_refine_ls_d_res_high 0.8255
_refine_ls_d_res_low 6.0739
_refine_ls_goodness_of_fit_ref 0.9427
_refine_ls_hydrogen_treatment constr
_refine_ls_matrix_type full
_refine_ls_number_constraints 10
_refine_ls_number_parameters 97
_refine_ls_number_reflns 1560
_refine_ls_number_restraints 6
_refine_ls_restrained_S_all 0.9408
_refine_ls_R_factor_all 0.0549
_refine_ls_R_factor_gt 0.0477
_refine_ls_shift/su_max 0.0001
_refine_ls_shift/su_mean 0.0000
_refine_ls_structure_factor_coef Fsqd
_refine_ls_weighting_details 'w=1/[\s^2^(Fo^2^)+(0.0462P)^2^] where P=(Fo^2^+2Fc^2^)/3'
_refine_ls_weighting_scheme calc
_refine_ls_wR_factor_gt 0.0971
_refine_ls_wR_factor_ref 0.1053
_reflns_Friedel_coverage 0.0
_reflns_limit_h_max 4
_reflns_limit_h_min -4
_reflns_limit_k_max 10
_reflns_limit_k_min -10
_reflns_limit_l_max 15
_reflns_limit_l_min 0
_reflns_number_gt 1357
_reflns_number_total 1560
_reflns_threshold_expression I>=2u(I)
_cod_data_source_file c9sc00162j2.cif
_cod_data_source_block 20160719e
_cod_original_cell_volume 422.64(5)
_cod_database_code 1550725
_chemical_oxdiff_formula 'C1 H1 N1 Cl1 Pb1'
_chemical_oxdiff_usercomment Y567
_reflns_odcompleteness_completeness 99.77
_reflns_odcompleteness_iscentric 1
_reflns_odcompleteness_theta 26.32
_olex2_refinement_description
;
1. Fixed Uiso
 At 1.2 times of:
  All C(H) groups, All N(H) groups
2. Rigid bond restraints
 C5
 with sigma for 1-2 distances of 0.005 and sigma for 1-3 distances of 0.005
3. Uiso/Uaniso restraints and constraints
Uanis(C5) \\sim Ueq: with sigma of 0.005 and sigma for terminal atoms of 0.01
4.a Aromatic/amide H refined with riding coordinates:
 N1(H1), C1(H1a), C2(H2), C5(H5), C6(H6)
;
_olex2_submission_special_instructions 'No special instructions were received'
_oxdiff_exptl_absorpt_empirical_details
;
Empirical correction (ABSPACK) includes:
- Absorption correction using spherical harmonics
- Frame scaling
;
_oxdiff_exptl_absorpt_empirical_full_max 2.854
_oxdiff_exptl_absorpt_empirical_full_min 0.589

loop_
_space_group_symop_id
_space_group_symop_operation_xyz
1 x,y,z
2 -x,-y,-z

loop_
_atom_site_label
_atom_site_type_symbol
_atom_site_fract_x
_atom_site_fract_y
_atom_site_fract_z
_atom_site_U_iso_or_equiv
_atom_site_adp_type
_atom_site_occupancy
_atom_site_site_symmetry_order
_atom_site_refinement_flags_posn
_atom_site_refinement_flags_adp
_atom_site_refinement_flags_occupancy
Pb1 Pb 0.37351(10) 0.24492(5) 0.05760(4) 0.0290(2) Uani 1.000000 1 . . .
Cl1 Cl -0.0989(8) 0.2727(4) 0.2244(3) 0.0365(8) Uani 1.000000 1 . . .
Cl2 Cl 0.2249(7) -0.0733(3) 0.0963(3) 0.0297(7) Uani 1.000000 1 . . .
Cl3 Cl 0.0 0.5 0.0 0.0456(13) Uani 1.000000 2 S T P
N1 N 0.080(3) 0.0379(15) 0.4000(11) 0.053(3) Uani 1.000000 1 . . .
H1 H 0.129(3) 0.0619(15) 0.3374(11) 0.064(4) Uiso 1.000000 1 R . .
C1 C 0.645(4) 0.3704(17) 0.5886(16) 0.050(4) Uani 1.000000 1 . . .
H1a H 0.805(4) 0.4626(17) 0.5868(16) 0.060(5) Uiso 1.000000 1 R . .
C2 C 0.490(4) 0.2765(16) 0.4916(12) 0.042(4) Uani 1.000000 1 . . .
H2 H 0.546(4) 0.3040(16) 0.4245(12) 0.050(4) Uiso 1.000000 1 R . .
C3 C 0.243(4) 0.1367(16) 0.4953(12) 0.042(4) Uani 1.000000 1 . . .
C4 C -0.160(3) -0.0999(14) 0.4033(10) 0.030(3) Uani 1.000000 1 . . .
C5 C -0.324(4) -0.1952(17) 0.3046(13) 0.046(4) Uani 1.000000 1 . U .
H5 H -0.271(4) -0.1681(17) 0.2373(13) 0.056(4) Uiso 1.000000 1 R . .
C6 C -0.565(4) -0.329(2) 0.3093(15) 0.056(4) Uani 1.000000 1 . . .
H6 H -0.676(4) -0.393(2) 0.2446(15) 0.067(5) Uiso 1.000000 1 R . .

loop_
_atom_site_aniso_label
_atom_site_aniso_U_11
_atom_site_aniso_U_22
_atom_site_aniso_U_33
_atom_site_aniso_U_12
_atom_site_aniso_U_13
_atom_site_aniso_U_23
Pb1 0.0312(3) 0.0256(3) 0.0320(3) 0.0068(2) 0.0046(2) 0.0089(2)
Cl1 0.0342(17) 0.0437(18) 0.034(2) 0.0090(14) 0.0042(15) 0.0115(15)
Cl2 0.0317(15) 0.0269(14) 0.0350(19) 0.0075(12) 0.0069(14) 0.0160(13)
Cl3 0.043(3) 0.029(2) 0.069(4) 0.007(2) 0.003(3) 0.024(2)
N1 0.079(9) 0.058(8) 0.034(8) 0.025(7) 0.022(7) 0.024(6)
C1 0.039(8) 0.040(8) 0.074(13) 0.007(7) 0.015(9) 0.019(8)
C2 0.056(9) 0.043(8) 0.030(8) 0.010(7) 0.022(7) 0.014(6)
C3 0.054(9) 0.045(8) 0.034(9) 0.022(7) 0.024(7) 0.011(7)
C4 0.044(8) 0.034(6) 0.017(7) 0.013(6) 0.010(6) 0.012(5)
C5 0.051(5) 0.051(5) 0.037(5) 0.012(2) 0.005(2) 0.007(2)
C6 0.046(9) 0.063(10) 0.057(12) 0.011(8) 0.008(9) 0.009(9)

loop_
_atom_type_symbol
_atom_type_scat_dispersion_real
_atom_type_scat_dispersion_imag
_atom_type_scat_Cromer_Mann_a1
_atom_type_scat_Cromer_Mann_a2
_atom_type_scat_Cromer_Mann_a3
_atom_type_scat_Cromer_Mann_a4
_atom_type_scat_Cromer_Mann_b1
_atom_type_scat_Cromer_Mann_b2
_atom_type_scat_Cromer_Mann_b3
_atom_type_scat_Cromer_Mann_b4
_atom_type_scat_Cromer_Mann_c
_atom_type_scat_source
_atom_type_scat_dispersion_source
Pb -3.20855 10.15388 31.06170 13.06370 18.44200 5.96960 0.69020 2.35760 8.61800 47.25790 13.4118003845 'International Tables Volume C Table 6.1.1.4 (pp. 500-502)' 'Henke, Gullikson and Davis, At. Data and Nucl. Data Tables, 1993, 54, 2'
H 0.00000 0.00000 0.49300 0.32291 0.14019 0.04081 10.51090 26.12570 3.14236 57.79970 0.0030380000826 'International Tables Volume C Table 6.1.1.4 (pp. 500-502)' 'Henke, Gullikson and Davis, At. Data and Nucl. Data Tables, 1993, 54, 2'
C 0.00347 0.00161 2.31000 1.02000 1.58860 0.86500 20.84390 10.20750 0.56870 51.65120 0.215599998832 'International Tables Volume C Table 6.1.1.4 (pp. 500-502)' 'Henke, Gullikson and Davis, At. Data and Nucl. Data Tables, 1993, 54, 2'
Cl 0.14873 0.16029 11.46040 7.19640 6.25560 1.64550 0.01040 1.16620 18.51940 47.77840 -9.55739974976 'International Tables Volume C Table 6.1.1.4 (pp. 500-502)' 'Henke, Gullikson and Davis, At. Data and Nucl. Data Tables, 1993, 54, 2'
N 0.00653 0.00323 12.21260 3.13220 2.01250 1.16630 0.00570 9.89330 28.99750 0.58260 -11.5290002823 'International Tables Volume C Table 6.1.1.4 (pp. 500-502)' 'Henke, Gullikson and Davis, At. Data and Nucl. Data Tables, 1993, 54, 2'

loop_
_geom_angle_atom_site_label_1
_geom_angle_atom_site_label_2
_geom_angle_atom_site_label_3
_geom_angle
_geom_angle_site_symmetry_1
_geom_angle_site_symmetry_3
Cl2 Pb1 Cl1 86.66(9) 2 .
Cl2 Pb1 Cl1 87.18(9) 2_655 1_655
Cl2 Pb1 Cl1 154.66(9) 2 1_655
Cl2 Pb1 Cl1 154.60(9) 2_655 .
Cl2 Pb1 Cl1 79.83(9) . .
Cl2 Pb1 Cl1 80.27(9) . 1_655
C3 N1 H1 119.3(8) . .
C4 N1 H1 119.3(8) . .
C4 N1 C3 121.4(12) . .
C2 C1 H1a 119.5(9) . .
C6 C1 H1a 119.5(10) 2_556 .
C6 C1 C2 121.0(14) 2_556 .
H2 C2 C1 120.5(9) . .
C3 C2 C1 119.0(14) . .
C3 C2 H2 120.5(9) . .
C2 C3 N1 121.2(13) . .
C4 C3 N1 119.5(13) 2_556 .
C4 C3 C2 119.3(14) 2_556 .
C3 C4 N1 119.1(12) 2_556 .
C5 C4 N1 119.6(12) . .
C5 C4 C3 121.3(13) . 2_556
H5 C5 C4 120.6(8) . .
C6 C5 C4 118.9(15) . .
C6 C5 H5 120.6(10) . .
C5 C6 C1 120.5(17) . 2_556
H6 C6 C1 119.8(10) . 2_556
H6 C6 C5 119.8(10) . .

loop_
_geom_bond_atom_site_label_1
_geom_bond_atom_site_label_2
_geom_bond_distance
_geom_bond_site_symmetry_2
Pb1 Cl1 2.856(4) 1_655
Pb1 Cl1 2.868(3) .
Pb1 Cl2 2.881(3) .
Pb1 Cl2 2.955(3) 2_655
Pb1 Cl2 2.971(3) 2
N1 H1 0.8600 .
N1 C3 1.38(2) .
N1 C4 1.394(17) .
C1 H1a 0.9300 .
C1 C2 1.37(2) .
C1 C6 1.41(2) 2_556
C2 H2 0.9300 .
C2 C3 1.422(19) .
C3 C4 1.389(18) 2_556
C4 C5 1.404(19) .
C5 H5 0.9300 .
C5 C6 1.37(2) .
C6 H6 0.9300 .

loop_
_restr_u_iso_atom_site_label
_restr_u_iso_weight_param
C5 0.0050
